data_4516603
loop_
_publ_author_name
'Zysman-Colman, Eli'
'Ghosh, Sanjay S.'
'Xie, Guohua'
'Varghese, Shinto'
'Chowdhury, Mithun'
'Sharma, Nidhi'
'Cordes, David B.'
'Slawin, Alexandra M. Z.'
'Samuel, Ifor D. W.'

_publ_section_title
;
 Solution-Processable Silicon Phthalocyanines in Electroluminescent and
 Photovoltaic Devices.
;
_journal_issue 14
_journal_name_full 'ACS applied materials &amp; interfaces'
_journal_page_first 9247
_journal_page_last 9253
_journal_paper_doi 10.1021/acsami.5b12408
_journal_volume 8
_journal_year 2016
_chemical_formula_moiety 'C72 H94 N8 O4 Si'
_chemical_formula_sum 'C72 H94 N8 O4 Si'
_chemical_formula_weight 1163.67
_space_group_crystal_system triclinic
_space_group_IT_number 2
_space_group_name_Hall '-P 1'
_space_group_name_H-M_alt 'P -1'
_atom_sites_solution_hydrogens geom
_atom_sites_solution_primary direct
_atom_sites_solution_secondary difmap
_audit_creation_date 2014-12-08
_audit_creation_method 'by CrystalStructure 4.1'
_cell_angle_alpha 67.934(9)
_cell_angle_beta 82.349(12)
_cell_angle_gamma 77.354(12)
_cell_formula_units_Z 1
_cell_length_a 9.1436(15)
_cell_length_b 12.0015(17)
_cell_length_c 15.840(3)
_cell_measurement_reflns_used 3060
_cell_measurement_temperature 93
_cell_measurement_theta_max 25.40
_cell_measurement_theta_min 1.90
_cell_volume 1569.3(5)
_computing_cell_refinement 'CrystalClear-SM Expert 2.1 b32'
_computing_data_collection 'CrystalClear-SM Expert 2.1 b32 (Rigaku, 2014)'
_computing_data_reduction 'CrystalClear-SM Expert 2.1 b32'
_computing_molecular_graphics 'CrystalStructure 4.1'
_computing_publication_material 'CrystalStructure 4.1 (Rigaku, 2014)'
_computing_structure_refinement 'SHELXL2013 (Sheldrick, 2008)'
_computing_structure_solution 'SIR2011 (Burla, et al., 2012)'
_diffrn_ambient_temperature 93
_diffrn_detector_area_resol_mean 5.814
_diffrn_measured_fraction_theta_full 0.984
_diffrn_measured_fraction_theta_max 0.979
_diffrn_measurement_device_type 'Rigaku XtaLAB P200'
_diffrn_measurement_method \w
_diffrn_radiation_type 'Mo K\a'
_diffrn_radiation_wavelength 0.71075
_diffrn_reflns_av_R_equivalents 0.0482
_diffrn_reflns_Laue_measured_fraction_full 0.984
_diffrn_reflns_Laue_measured_fraction_max 0.979
_diffrn_reflns_limit_h_max 10
_diffrn_reflns_limit_h_min -11
_diffrn_reflns_limit_k_max 14
_diffrn_reflns_limit_k_min -14
_diffrn_reflns_limit_l_max 19
_diffrn_reflns_limit_l_min -19
_diffrn_reflns_number 20664
_diffrn_reflns_point_group_measured_fraction_full 0.984
_diffrn_reflns_point_group_measured_fraction_max 0.979
_diffrn_reflns_theta_full 25.242
_diffrn_reflns_theta_max 25.415
_diffrn_reflns_theta_min 2.608
_diffrn_standards_number 0
_exptl_absorpt_coefficient_mu 0.094
_exptl_absorpt_correction_T_max 0.997
_exptl_absorpt_correction_T_min 0.590
_exptl_absorpt_correction_type multi-scan
_exptl_absorpt_process_details 'REQAB (Rigaku, 1998)'
_exptl_crystal_colour blue
_exptl_crystal_density_diffrn 1.231
_exptl_crystal_density_method 'not measured'
_exptl_crystal_description needle
_exptl_crystal_F_000 628.00
_exptl_crystal_size_max 0.280
_exptl_crystal_size_mid 0.050
_exptl_crystal_size_min 0.030
_refine_diff_density_max 0.40
_refine_diff_density_min -0.34
_refine_ls_extinction_method none
_refine_ls_goodness_of_fit_ref 1.011
_refine_ls_hydrogen_treatment constr
_refine_ls_number_parameters 386
_refine_ls_number_reflns 5657
_refine_ls_number_restraints 0
_refine_ls_R_factor_all 0.0550
_refine_ls_R_factor_gt 0.0396
_refine_ls_shift/su_max 0.001
_refine_ls_structure_factor_coef Fsqd
_refine_ls_weighting_details 'w = 1/[\s^2^(Fo^2^)+(0.0708P)^2^+0.0489P] where P=(Fo^2^+2Fc^2^)/3'
_refine_ls_weighting_scheme calc
_refine_ls_wR_factor_gt 0.1031
_refine_ls_wR_factor_ref 0.1107
_reflns_number_gt 4468
_reflns_number_total 5657
_reflns_threshold_expression F^2^>2.0\s(F^2^)
_cod_data_source_file am5b12408_si_002.cif
_cod_data_source_block 1
_cod_database_code 4516603
_shelxl_version_number 2014/6

loop_
_space_group_symop_id
_space_group_symop_operation_xyz
1 +X,+Y,+Z
2 -X,-Y,-Z

loop_
_atom_site_label
_atom_site_type_symbol
_atom_site_fract_x
_atom_site_fract_y
_atom_site_fract_z
_atom_site_U_iso_or_equiv
_atom_site_adp_type
_atom_site_occupancy
_atom_site_site_symmetry_order
_atom_site_calc_flag
_atom_site_refinement_flags_posn
_atom_site_refinement_flags_adp
_atom_site_refinement_flags_occupancy
Si1 Si 0.5000 1.0000 1.0000 0.01494(15) Uani 1 2 d S . P
O1 O 0.58331(11) 1.06066(9) 0.89069(6) 0.0171(2) Uani 1 1 d . . .
O2 O 0.53736(11) 1.26566(9) 0.85078(7) 0.0210(2) Uani 1 1 d . . .
N1 N 0.64855(14) 0.72737(11) 0.97961(8) 0.0184(3) Uani 1 1 d . . .
N2 N 0.43205(13) 0.89220(11) 0.95647(8) 0.0163(3) Uani 1 1 d . . .
N3 N 0.18220(13) 1.00517(11) 0.91110(8) 0.0178(3) Uani 1 1 d . . .
N4 N 0.31517(13) 1.11243(11) 0.97024(8) 0.0161(3) Uani 1 1 d . . .
C1 C 0.51197(16) 0.78250(13) 0.95219(9) 0.0168(3) Uani 1 1 d . . .
C2 C 0.29559(16) 0.91166(13) 0.91963(9) 0.0166(3) Uani 1 1 d . . .
C3 C 0.28926(17) 0.81217(13) 0.89056(10) 0.0183(3) Uani 1 1 d . . .
C4 C 0.42498(16) 0.73036(13) 0.91116(9) 0.0180(3) Uani 1 1 d . . .
C5 C 0.17840(18) 0.78994(14) 0.84924(10) 0.0218(3) Uani 1 1 d . . .
H5 H 0.0861 0.8457 0.8347 0.026 Uiso 1 1 calc R U .
C6 C 0.20864(18) 0.68321(14) 0.83029(11) 0.0248(4) Uani 1 1 d . . .
H6 H 0.1356 0.6657 0.8020 0.030 Uiso 1 1 calc R U .
C7 C 0.34507(18) 0.60012(14) 0.85201(11) 0.0237(4) Uani 1 1 d . . .
H7 H 0.3621 0.5275 0.8385 0.028 Uiso 1 1 calc R U .
C8 C 0.45508(18) 0.62242(14) 0.89281(10) 0.0214(3) Uani 1 1 d . . .
H8 H 0.5472 0.5664 0.9077 0.026 Uiso 1 1 calc R U .
C9 C 0.19304(16) 1.09632(13) 0.93556(9) 0.0170(3) Uani 1 1 d . . .
C10 C 0.27436(16) 1.22299(13) 0.98350(9) 0.0169(3) Uani 1 1 d . . .
C11 C 0.12465(17) 1.28096(13) 0.95299(10) 0.0184(3) Uani 1 1 d . . .
C12 C 0.07153(17) 1.20030(13) 0.92606(9) 0.0179(3) Uani 1 1 d . . .
C13 C 0.03954(17) 1.39535(14) 0.94590(10) 0.0212(3) Uani 1 1 d . . .
H13 H 0.0775 1.4513 0.9626 0.025 Uiso 1 1 calc R U .
C14 C -0.10236(18) 1.42412(14) 0.91350(11) 0.0232(3) Uani 1 1 d . . .
H14 H -0.1630 1.5016 0.9076 0.028 Uiso 1 1 calc R U .
C15 C -0.15858(17) 1.34089(14) 0.88915(10) 0.0226(3) Uani 1 1 d . . .
H15 H -0.2574 1.3622 0.8686 0.027 Uiso 1 1 calc R U .
C16 C -0.07197(17) 1.22815(14) 0.89463(10) 0.0201(3) Uani 1 1 d . . .
H16 H -0.1092 1.1721 0.8776 0.024 Uiso 1 1 calc R U .
C17 C 0.59588(16) 1.17353(13) 0.83544(9) 0.0166(3) Uani 1 1 d . . .
C18 C 0.69243(17) 1.17773(13) 0.74927(10) 0.0191(3) Uani 1 1 d . . .
H18A H 0.7643 1.2326 0.7404 0.023 Uiso 1 1 calc R U .
H18B H 0.6266 1.2157 0.6972 0.023 Uiso 1 1 calc R U .
C19 C 0.78187(17) 1.05614(14) 0.74478(10) 0.0209(3) Uani 1 1 d . . .
H19A H 0.8665 1.0729 0.6987 0.025 Uiso 1 1 calc R U .
H19B H 0.8248 1.0065 0.8046 0.025 Uiso 1 1 calc R U .
C20 C 0.68939(17) 0.98178(14) 0.72077(10) 0.0211(3) Uani 1 1 d . . .
H20A H 0.6421 1.0330 0.6625 0.025 Uiso 1 1 calc R U .
H20B H 0.6080 0.9612 0.7686 0.025 Uiso 1 1 calc R U .
C21 C 0.78058(18) 0.86380(14) 0.71155(11) 0.0241(4) Uani 1 1 d . . .
H21A H 0.8163 0.8076 0.7720 0.029 Uiso 1 1 calc R U .
H21B H 0.8699 0.8829 0.6698 0.029 Uiso 1 1 calc R U .
C22 C 0.69117(18) 0.79948(14) 0.67525(11) 0.0233(4) Uani 1 1 d . . .
H22A H 0.6065 0.7749 0.7196 0.028 Uiso 1 1 calc R U .
H22B H 0.6482 0.8584 0.6175 0.028 Uiso 1 1 calc R U .
C23 C 0.78220(18) 0.68662(14) 0.65792(11) 0.0252(4) Uani 1 1 d . . .
H23A H 0.8216 0.6259 0.7161 0.030 Uiso 1 1 calc R U .
H23B H 0.8692 0.7102 0.6153 0.030 Uiso 1 1 calc R U .
C24 C 0.69156(18) 0.62709(14) 0.61814(11) 0.0234(3) Uani 1 1 d . . .
H24A H 0.6087 0.5984 0.6627 0.028 Uiso 1 1 calc R U .
H24B H 0.6462 0.6895 0.5623 0.028 Uiso 1 1 calc R U .
C25 C 0.78384(18) 0.51968(14) 0.59454(11) 0.0223(3) Uani 1 1 d . . .
H25A H 0.8271 0.4563 0.6507 0.027 Uiso 1 1 calc R U .
H25B H 0.8682 0.5479 0.5512 0.027 Uiso 1 1 calc R U .
C26 C 0.69428(17) 0.46214(13) 0.55259(10) 0.0211(3) Uani 1 1 d . . .
H26A H 0.6473 0.5262 0.4979 0.025 Uiso 1 1 calc R U .
H26B H 0.6126 0.4305 0.5970 0.025 Uiso 1 1 calc R U .
C27 C 0.78887(17) 0.35803(14) 0.52529(10) 0.0210(3) Uani 1 1 d . . .
H27A H 0.8430 0.2976 0.5787 0.025 Uiso 1 1 calc R U .
H27B H 0.8649 0.3913 0.4769 0.025 Uiso 1 1 calc R U .
C28 C 0.69792(17) 0.29256(14) 0.49080(10) 0.0207(3) Uani 1 1 d . . .
H28A H 0.6214 0.2597 0.5390 0.025 Uiso 1 1 calc R U .
H28B H 0.6444 0.3528 0.4371 0.025 Uiso 1 1 calc R U .
C29 C 0.79258(18) 0.18844(14) 0.46442(11) 0.0232(3) Uani 1 1 d . . .
H29A H 0.8458 0.1281 0.5183 0.028 Uiso 1 1 calc R U .
H29B H 0.8694 0.2213 0.4165 0.028 Uiso 1 1 calc R U .
C30 C 0.70263(18) 0.12299(14) 0.42955(11) 0.0227(3) Uani 1 1 d . . .
H30A H 0.6223 0.0938 0.4761 0.027 Uiso 1 1 calc R U .
H30B H 0.6539 0.1822 0.3737 0.027 Uiso 1 1 calc R U .
C31 C 0.79750(18) 0.01489(14) 0.40808(11) 0.0245(4) Uani 1 1 d . . .
H31A H 0.8462 -0.0440 0.4641 0.029 Uiso 1 1 calc R U .
H31B H 0.8780 0.0444 0.3618 0.029 Uiso 1 1 calc R U .
C32 C 0.71050(18) -0.05222(14) 0.37287(11) 0.0233(3) Uani 1 1 d . . .
H32A H 0.6281 -0.0800 0.4181 0.028 Uiso 1 1 calc R U .
H32B H 0.6648 0.0054 0.3155 0.028 Uiso 1 1 calc R U .
C33 C 0.80835(18) -0.16200(14) 0.35518(11) 0.0252(4) Uani 1 1 d . . .
H33A H 0.8579 -0.2169 0.4119 0.030 Uiso 1 1 calc R U .
H33B H 0.8882 -0.1329 0.3082 0.030 Uiso 1 1 calc R U .
C34 C 0.72644(17) -0.23616(14) 0.32382(10) 0.0214(3) Uani 1 1 d . . .
H34A H 0.6861 -0.1846 0.2636 0.026 Uiso 1 1 calc R U .
H34B H 0.6405 -0.2594 0.3675 0.026 Uiso 1 1 calc R U .
C35 C 0.82826(18) -0.35160(14) 0.31651(11) 0.0236(4) Uani 1 1 d . . .
H35A H 0.9149 -0.3279 0.2737 0.028 Uiso 1 1 calc R U .
H35B H 0.8677 -0.4029 0.3771 0.028 Uiso 1 1 calc R U .
C36 C 0.75183(19) -0.42739(14) 0.28430(11) 0.0280(4) Uani 1 1 d . . .
H36A H 0.7204 -0.3800 0.2221 0.034 Uiso 1 1 calc R U .
H36B H 0.6636 -0.4490 0.3250 0.034 Uiso 1 1 calc R U .
H36C H 0.8221 -0.5022 0.2850 0.034 Uiso 1 1 calc R U .

loop_
_atom_site_aniso_label
_atom_site_aniso_U_11
_atom_site_aniso_U_22
_atom_site_aniso_U_33
_atom_site_aniso_U_23
_atom_site_aniso_U_13
_atom_site_aniso_U_12
Si1 0.0155(3) 0.0131(3) 0.0150(3) -0.0036(2) -0.0052(2) -0.0001(2)
O1 0.0184(5) 0.0142(5) 0.0166(5) -0.0032(4) -0.0049(4) -0.0004(4)
O2 0.0232(6) 0.0156(5) 0.0223(6) -0.0059(4) -0.0045(4) 0.0007(4)
N1 0.0177(7) 0.0168(6) 0.0198(6) -0.0059(5) -0.0044(5) -0.0004(5)
N2 0.0167(7) 0.0158(6) 0.0149(6) -0.0034(5) -0.0049(5) -0.0011(5)
N3 0.0181(7) 0.0152(6) 0.0175(6) -0.0032(5) -0.0060(5) 0.0004(5)
N4 0.0168(7) 0.0146(6) 0.0151(6) -0.0036(5) -0.0033(5) -0.0009(5)
C1 0.0188(8) 0.0157(7) 0.0147(7) -0.0047(6) -0.0024(6) -0.0010(6)
C2 0.0166(8) 0.0175(7) 0.0135(7) -0.0025(6) -0.0040(6) -0.0023(6)
C3 0.0229(8) 0.0142(7) 0.0153(7) -0.0017(6) -0.0038(6) -0.0033(6)
C4 0.0181(8) 0.0184(7) 0.0162(7) -0.0039(6) -0.0022(6) -0.0039(6)
C5 0.0211(8) 0.0209(8) 0.0230(8) -0.0060(6) -0.0091(6) -0.0020(6)
C6 0.0281(9) 0.0229(8) 0.0263(8) -0.0086(7) -0.0097(7) -0.0061(7)
C7 0.0282(9) 0.0198(8) 0.0266(8) -0.0115(7) -0.0048(7) -0.0035(7)
C8 0.0232(9) 0.0190(8) 0.0224(8) -0.0089(6) -0.0038(6) -0.0009(6)
C9 0.0180(8) 0.0168(7) 0.0138(7) -0.0016(6) -0.0040(6) -0.0036(6)
C10 0.0169(8) 0.0162(7) 0.0159(7) -0.0049(6) -0.0021(6) -0.0007(6)
C11 0.0173(8) 0.0193(8) 0.0167(7) -0.0045(6) -0.0022(6) -0.0021(6)
C12 0.0191(8) 0.0163(7) 0.0149(7) -0.0026(6) -0.0022(6) -0.0010(6)
C13 0.0192(8) 0.0195(8) 0.0248(8) -0.0096(6) -0.0032(6) 0.0010(6)
C14 0.0198(8) 0.0202(8) 0.0261(8) -0.0072(6) -0.0041(6) 0.0036(6)
C15 0.0154(8) 0.0249(8) 0.0233(8) -0.0050(7) -0.0060(6) 0.0009(6)
C16 0.0178(8) 0.0202(8) 0.0200(7) -0.0038(6) -0.0056(6) -0.0024(6)
C17 0.0153(8) 0.0165(7) 0.0168(7) -0.0023(6) -0.0087(6) -0.0022(6)
C18 0.0207(8) 0.0173(7) 0.0184(7) -0.0034(6) -0.0064(6) -0.0040(6)
C19 0.0173(8) 0.0237(8) 0.0213(8) -0.0077(6) -0.0014(6) -0.0032(6)
C20 0.0198(8) 0.0225(8) 0.0211(8) -0.0084(6) -0.0022(6) -0.0022(6)
C21 0.0223(9) 0.0230(8) 0.0285(8) -0.0111(7) -0.0042(7) -0.0019(7)
C22 0.0216(9) 0.0229(8) 0.0258(8) -0.0099(7) -0.0027(7) -0.0020(7)
C23 0.0241(9) 0.0240(8) 0.0289(8) -0.0110(7) -0.0067(7) -0.0013(7)
C24 0.0218(9) 0.0218(8) 0.0270(8) -0.0096(7) -0.0052(7) -0.0007(7)
C25 0.0206(8) 0.0211(8) 0.0244(8) -0.0073(6) -0.0056(6) -0.0010(6)
C26 0.0188(8) 0.0198(8) 0.0223(8) -0.0051(6) -0.0052(6) -0.0011(6)
C27 0.0197(8) 0.0200(8) 0.0216(8) -0.0054(6) -0.0038(6) -0.0020(6)
C28 0.0202(8) 0.0200(8) 0.0204(8) -0.0062(6) -0.0044(6) -0.0009(6)
C29 0.0207(8) 0.0231(8) 0.0256(8) -0.0089(7) -0.0042(7) -0.0018(6)
C30 0.0206(8) 0.0225(8) 0.0243(8) -0.0080(7) -0.0038(6) -0.0018(7)
C31 0.0213(9) 0.0244(8) 0.0286(8) -0.0108(7) -0.0044(7) -0.0017(7)
C32 0.0200(8) 0.0231(8) 0.0269(8) -0.0091(7) -0.0044(7) -0.0018(6)
C33 0.0208(9) 0.0251(9) 0.0304(9) -0.0112(7) -0.0057(7) -0.0007(7)
C34 0.0194(8) 0.0208(8) 0.0227(8) -0.0067(6) -0.0041(6) -0.0012(6)
C35 0.0232(9) 0.0221(8) 0.0219(8) -0.0056(6) -0.0025(6) -0.0003(7)
C36 0.0339(10) 0.0215(8) 0.0267(9) -0.0076(7) -0.0051(7) -0.0008(7)

loop_
_atom_type_symbol
_atom_type_description
_atom_type_scat_dispersion_real
_atom_type_scat_dispersion_imag
_atom_type_scat_source
C C 0.0033 0.0016
;
International Tables for Crystallography
(Vol. C, Tables 4.2.6.8 and 6.1.1.4)
;
H H 0.0000 0.0000
;
International Tables for Crystallography
(Vol. C, Table 6.1.1.4)
;
N N 0.0061 0.0033
;
International Tables for Crystallography
(Vol. C, Tables 4.2.6.8 and 6.1.1.4)
;
O O 0.0106 0.0060
;
International Tables for Crystallography
(Vol. C, Tables 4.2.6.8 and 6.1.1.4)
;
Si Si 0.0817 0.0704
;
International Tables for Crystallography
(Vol. C, Tables 4.2.6.8 and 6.1.1.4)
;

loop_
_geom_angle_atom_site_label_1
_geom_angle_atom_site_label_2
_geom_angle_atom_site_label_3
_geom_angle
_geom_angle_site_symmetry_1
_geom_angle_site_symmetry_3
O1 Si1 O1 180.0 . 2_677
O1 Si1 N4 86.59(5) . 2_677
O1 Si1 N4 93.41(5) 2_677 2_677
O1 Si1 N4 93.41(5) . .
O1 Si1 N4 86.59(5) 2_677 .
N4 Si1 N4 180.0 2_677 .
O1 Si1 N2 86.74(5) . .
O1 Si1 N2 93.26(5) 2_677 .
N4 Si1 N2 89.97(5) 2_677 .
N4 Si1 N2 90.03(5) . .
O1 Si1 N2 93.26(5) . 2_677
O1 Si1 N2 86.74(5) 2_677 2_677
N4 Si1 N2 90.03(5) 2_677 2_677
N4 Si1 N2 89.97(5) . 2_677
N2 Si1 N2 180.00(3) . 2_677
C17 O1 Si1 133.49(9) . .
C10 N1 C1 120.58(13) 2_677 .
C1 N2 C2 106.59(12) . .
C1 N2 Si1 126.71(10) . .
C2 N2 Si1 126.65(10) . .
C9 N3 C2 121.00(13) . .
C10 N4 C9 106.86(12) . .
C10 N4 Si1 126.47(10) . .
C9 N4 Si1 126.59(10) . .
N1 C1 N2 127.86(13) . .
N1 C1 C4 121.77(13) . .
N2 C1 C4 110.37(12) . .
N3 C2 N2 127.51(13) . .
N3 C2 C3 122.40(13) . .
N2 C2 C3 110.09(13) . .
C4 C3 C5 121.14(14) . .
C4 C3 C2 106.81(13) . .
C5 C3 C2 132.05(14) . .
C8 C4 C3 121.64(14) . .
C8 C4 C1 132.22(14) . .
C3 C4 C1 106.14(13) . .
C6 C5 C3 117.28(14) . .
C6 C5 H5 121.4 . .
C3 C5 H5 121.4 . .
C5 C6 C7 121.50(14) . .
C5 C6 H6 119.3 . .
C7 C6 H6 119.3 . .
C8 C7 C6 121.16(14) . .
C8 C7 H7 119.4 . .
C6 C7 H7 119.4 . .
C7 C8 C4 117.27(14) . .
C7 C8 H8 121.4 . .
C4 C8 H8 121.4 . .
N3 C9 N4 128.06(14) . .
N3 C9 C12 122.17(13) . .
N4 C9 C12 109.75(12) . .
N1 C10 N4 128.34(13) 2_677 .
N1 C10 C11 121.87(13) 2_677 .
N4 C10 C11 109.76(12) . .
C12 C11 C13 121.54(14) . .
C12 C11 C10 106.97(13) . .
C13 C11 C10 131.46(14) . .
C11 C12 C16 121.27(14) . .
C11 C12 C9 106.54(13) . .
C16 C12 C9 132.16(14) . .
C14 C13 C11 117.35(14) . .
C14 C13 H13 121.3 . .
C11 C13 H13 121.3 . .
C13 C14 C15 121.24(14) . .
C13 C14 H14 119.4 . .
C15 C14 H14 119.4 . .
C16 C15 C14 121.05(14) . .
C16 C15 H15 119.5 . .
C14 C15 H15 119.5 . .
C15 C16 C12 117.48(14) . .
C15 C16 H16 121.3 . .
C12 C16 H16 121.3 . .
O2 C17 O1 124.71(13) . .
O2 C17 C18 122.09(12) . .
O1 C17 C18 113.20(12) . .
C17 C18 C19 117.29(12) . .
C17 C18 H18A 108.0 . .
C19 C18 H18A 108.0 . .
C17 C18 H18B 108.0 . .
C19 C18 H18B 108.0 . .
H18A C18 H18B 107.2 . .
C20 C19 C18 113.93(12) . .
C20 C19 H19A 108.8 . .
C18 C19 H19A 108.8 . .
C20 C19 H19B 108.8 . .
C18 C19 H19B 108.8 . .
H19A C19 H19B 107.7 . .
C19 C20 C21 113.79(13) . .
C19 C20 H20A 108.8 . .
C21 C20 H20A 108.8 . .
C19 C20 H20B 108.8 . .
C21 C20 H20B 108.8 . .
H20A C20 H20B 107.7 . .
C20 C21 C22 112.95(13) . .
C20 C21 H21A 109.0 . .
C22 C21 H21A 109.0 . .
C20 C21 H21B 109.0 . .
C22 C21 H21B 109.0 . .
H21A C21 H21B 107.8 . .
C23 C22 C21 114.43(13) . .
C23 C22 H22A 108.7 . .
C21 C22 H22A 108.7 . .
C23 C22 H22B 108.7 . .
C21 C22 H22B 108.7 . .
H22A C22 H22B 107.6 . .
C22 C23 C24 113.30(13) . .
C22 C23 H23A 108.9 . .
C24 C23 H23A 108.9 . .
C22 C23 H23B 108.9 . .
C24 C23 H23B 108.9 . .
H23A C23 H23B 107.7 . .
C25 C24 C23 113.74(13) . .
C25 C24 H24A 108.8 . .
C23 C24 H24A 108.8 . .
C25 C24 H24B 108.8 . .
C23 C24 H24B 108.8 . .
H24A C24 H24B 107.7 . .
C24 C25 C26 113.79(13) . .
C24 C25 H25A 108.8 . .
C26 C25 H25A 108.8 . .
C24 C25 H25B 108.8 . .
C26 C25 H25B 108.8 . .
H25A C25 H25B 107.7 . .
C25 C26 C27 113.55(12) . .
C25 C26 H26A 108.9 . .
C27 C26 H26A 108.9 . .
C25 C26 H26B 108.9 . .
C27 C26 H26B 108.9 . .
H26A C26 H26B 107.7 . .
C26 C27 C28 113.93(13) . .
C26 C27 H27A 108.8 . .
C28 C27 H27A 108.8 . .
C26 C27 H27B 108.8 . .
C28 C27 H27B 108.8 . .
H27A C27 H27B 107.7 . .
C29 C28 C27 113.66(12) . .
C29 C28 H28A 108.8 . .
C27 C28 H28A 108.8 . .
C29 C28 H28B 108.8 . .
C27 C28 H28B 108.8 . .
H28A C28 H28B 107.7 . .
C28 C29 C30 113.96(13) . .
C28 C29 H29A 108.8 . .
C30 C29 H29A 108.8 . .
C28 C29 H29B 108.8 . .
C30 C29 H29B 108.8 . .
H29A C29 H29B 107.7 . .
C31 C30 C29 113.39(13) . .
C31 C30 H30A 108.9 . .
C29 C30 H30A 108.9 . .
C31 C30 H30B 108.9 . .
C29 C30 H30B 108.9 . .
H30A C30 H30B 107.7 . .
C30 C31 C32 114.55(13) . .
C30 C31 H31A 108.6 . .
C32 C31 H31A 108.6 . .
C30 C31 H31B 108.6 . .
C32 C31 H31B 108.6 . .
H31A C31 H31B 107.6 . .
C33 C32 C31 112.88(13) . .
C33 C32 H32A 109.0 . .
C31 C32 H32A 109.0 . .
C33 C32 H32B 109.0 . .
C31 C32 H32B 109.0 . .
H32A C32 H32B 107.8 . .
C32 C33 C34 115.35(13) . .
C32 C33 H33A 108.4 . .
C34 C33 H33A 108.4 . .
C32 C33 H33B 108.4 . .
C34 C33 H33B 108.4 . .
H33A C33 H33B 107.5 . .
C33 C34 C35 112.41(13) . .
C33 C34 H34A 109.1 . .
C35 C34 H34A 109.1 . .
C33 C34 H34B 109.1 . .
C35 C34 H34B 109.1 . .
H34A C34 H34B 107.9 . .
C36 C35 C34 114.20(13) . .
C36 C35 H35A 108.7 . .
C34 C35 H35A 108.7 . .
C36 C35 H35B 108.7 . .
C34 C35 H35B 108.7 . .
H35A C35 H35B 107.6 . .
C35 C36 H36A 109.5 . .
C35 C36 H36B 109.5 . .
H36A C36 H36B 109.5 . .
C35 C36 H36C 109.5 . .
H36A C36 H36C 109.5 . .
H36B C36 H36C 109.5 . .

loop_
_geom_bond_atom_site_label_1
_geom_bond_atom_site_label_2
_geom_bond_distance
_geom_bond_site_symmetry_2
Si1 O1 1.7472(10) .
Si1 O1 1.7472(10) 2_677
Si1 N4 1.9065(12) 2_677
Si1 N4 1.9065(12) .
Si1 N2 1.9161(12) .
Si1 N2 1.9161(12) 2_677
O1 C17 1.3285(17) .
O2 C17 1.2149(17) .
N1 C10 1.3223(19) 2_677
N1 C1 1.3240(19) .
N2 C1 1.3800(18) .
N2 C2 1.3842(19) .
N3 C9 1.3163(19) .
N3 C2 1.3291(19) .
N4 C10 1.3840(18) .
N4 C9 1.3871(19) .
C1 C4 1.452(2) .
C2 C3 1.446(2) .
C3 C4 1.394(2) .
C3 C5 1.398(2) .
C4 C8 1.394(2) .
C5 C6 1.385(2) .
C5 H5 0.9500 .
C6 C7 1.407(2) .
C6 H6 0.9500 .
C7 C8 1.386(2) .
C7 H7 0.9500 .
C8 H8 0.9500 .
C9 C12 1.453(2) .
C10 N1 1.3223(19) 2_677
C10 C11 1.448(2) .
C11 C12 1.388(2) .
C11 C13 1.394(2) .
C12 C16 1.392(2) .
C13 C14 1.383(2) .
C13 H13 0.9500 .
C14 C15 1.406(2) .
C14 H14 0.9500 .
C15 C16 1.388(2) .
C15 H15 0.9500 .
C16 H16 0.9500 .
C17 C18 1.514(2) .
C18 C19 1.531(2) .
C18 H18A 0.9900 .
C18 H18B 0.9900 .
C19 C20 1.526(2) .
C19 H19A 0.9900 .
C19 H19B 0.9900 .
C20 C21 1.526(2) .
C20 H20A 0.9900 .
C20 H20B 0.9900 .
C21 C22 1.526(2) .
C21 H21A 0.9900 .
C21 H21B 0.9900 .
C22 C23 1.526(2) .
C22 H22A 0.9900 .
C22 H22B 0.9900 .
C23 C24 1.527(2) .
C23 H23A 0.9900 .
C23 H23B 0.9900 .
C24 C25 1.522(2) .
C24 H24A 0.9900 .
C24 H24B 0.9900 .
C25 C26 1.525(2) .
C25 H25A 0.9900 .
C25 H25B 0.9900 .
C26 C27 1.526(2) .
C26 H26A 0.9900 .
C26 H26B 0.9900 .
C27 C28 1.529(2) .
C27 H27A 0.9900 .
C27 H27B 0.9900 .
C28 C29 1.519(2) .
C28 H28A 0.9900 .
C28 H28B 0.9900 .
C29 C30 1.526(2) .
C29 H29A 0.9900 .
C29 H29B 0.9900 .
C30 C31 1.520(2) .
C30 H30A 0.9900 .
C30 H30B 0.9900 .
C31 C32 1.526(2) .
C31 H31A 0.9900 .
C31 H31B 0.9900 .
C32 C33 1.520(2) .
C32 H32A 0.9900 .
C32 H32B 0.9900 .
C33 C34 1.524(2) .
C33 H33A 0.9900 .
C33 H33B 0.9900 .
C34 C35 1.525(2) .
C34 H34A 0.9900 .
C34 H34B 0.9900 .
C35 C36 1.516(2) .
C35 H35A 0.9900 .
C35 H35B 0.9900 .
C36 H36A 0.9800 .
C36 H36B 0.9800 .
C36 H36C 0.9800 .

loop_
_geom_torsion_atom_site_label_1
_geom_torsion_atom_site_label_2
_geom_torsion_atom_site_label_3
_geom_torsion_atom_site_label_4
_geom_torsion
_geom_torsion_site_symmetry_1
_geom_torsion_site_symmetry_4
N4 Si1 O1 C17 -130.40(12) 2_677 .
N4 Si1 O1 C17 49.60(12) . .
N2 Si1 O1 C17 139.44(12) . .
N2 Si1 O1 C17 -40.56(12) 2_677 .
C10 N1 C1 N2 0.1(2) 2_677 .
C10 N1 C1 C4 179.78(13) 2_677 .
C2 N2 C1 N1 179.95(14) . .
Si1 N2 C1 N1 2.4(2) . .
C2 N2 C1 C4 0.27(15) . .
Si1 N2 C1 C4 -177.27(9) . .
C9 N3 C2 N2 2.8(2) . .
C9 N3 C2 C3 -177.85(13) . .
C1 N2 C2 N3 178.91(13) . .
Si1 N2 C2 N3 -3.5(2) . .
C1 N2 C2 C3 -0.46(15) . .
Si1 N2 C2 C3 177.08(9) . .
N3 C2 C3 C4 -178.93(13) . .
N2 C2 C3 C4 0.48(16) . .
N3 C2 C3 C5 1.2(2) . .
N2 C2 C3 C5 -179.35(15) . .
C5 C3 C4 C8 -1.0(2) . .
C2 C3 C4 C8 179.17(13) . .
C5 C3 C4 C1 179.56(13) . .
C2 C3 C4 C1 -0.30(15) . .
N1 C1 C4 C8 0.9(2) . .
N2 C1 C4 C8 -179.36(14) . .
N1 C1 C4 C3 -179.68(13) . .
N2 C1 C4 C3 0.02(16) . .
C4 C3 C5 C6 0.4(2) . .
C2 C3 C5 C6 -179.76(15) . .
C3 C5 C6 C7 0.2(2) . .
C5 C6 C7 C8 -0.4(2) . .
C6 C7 C8 C4 -0.1(2) . .
C3 C4 C8 C7 0.8(2) . .
C1 C4 C8 C7 -179.90(15) . .
C2 N3 C9 N4 1.3(2) . .
C2 N3 C9 C12 179.31(13) . .
C10 N4 C9 N3 178.56(14) . .
Si1 N4 C9 N3 -4.4(2) . .
C10 N4 C9 C12 0.36(15) . .
Si1 N4 C9 C12 177.37(9) . .
C9 N4 C10 N1 175.62(14) . 2_677
Si1 N4 C10 N1 -1.4(2) . 2_677
C9 N4 C10 C11 -2.37(15) . .
Si1 N4 C10 C11 -179.38(9) . .
N1 C10 C11 C12 -174.60(13) 2_677 .
N4 C10 C11 C12 3.54(16) . .
N1 C10 C11 C13 7.2(2) 2_677 .
N4 C10 C11 C13 -174.62(15) . .
C13 C11 C12 C16 -2.9(2) . .
C10 C11 C12 C16 178.68(13) . .
C13 C11 C12 C9 175.22(13) . .
C10 C11 C12 C9 -3.16(15) . .
N3 C9 C12 C11 -176.50(13) . .
N4 C9 C12 C11 1.83(15) . .
N3 C9 C12 C16 1.4(2) . .
N4 C9 C12 C16 179.71(15) . .
C12 C11 C13 C14 2.0(2) . .
C10 C11 C13 C14 179.89(15) . .
C11 C13 C14 C15 0.3(2) . .
C13 C14 C15 C16 -1.7(2) . .
C14 C15 C16 C12 0.7(2) . .
C11 C12 C16 C15 1.5(2) . .
C9 C12 C16 C15 -176.10(14) . .
Si1 O1 C17 O2 -5.1(2) . .
Si1 O1 C17 C18 174.75(9) . .
O2 C17 C18 C19 169.70(13) . .
O1 C17 C18 C19 -10.20(18) . .
C17 C18 C19 C20 80.05(16) . .
C18 C19 C20 C21 177.03(12) . .
C19 C20 C21 C22 -172.33(12) . .
C20 C21 C22 C23 175.36(13) . .
C21 C22 C23 C24 -177.73(13) . .
C22 C23 C24 C25 176.05(13) . .
C23 C24 C25 C26 -178.56(13) . .
C24 C25 C26 C27 177.51(12) . .
C25 C26 C27 C28 175.02(12) . .
C26 C27 C28 C29 -179.57(12) . .
C27 C28 C29 C30 -179.75(12) . .
C28 C29 C30 C31 -177.00(13) . .
C29 C30 C31 C32 -179.89(13) . .
C30 C31 C32 C33 -178.14(13) . .
C31 C32 C33 C34 177.44(13) . .
C32 C33 C34 C35 -174.33(13) . .
C33 C34 C35 C36 -179.24(13) . .
